data_7243682
loop_
_publ_author_name
'Zhao, Chenyang'
'Li, Wanya'
'Li, Zhonghua'
'Hu, Weiguo'
'Zhang, Suoqing'
'Wu, Songgu'

_publ_section_title
;
 Preparation and solid-state characterization of dapsone pharmaceutical
 cocrystals through the supramolecular synthon strategy
;
_journal_issue 38
_journal_name_full CrystEngComm
_journal_page_first 6690
_journal_page_last 6702
_journal_paper_doi 10.1039/D1CE00945A
_journal_volume 23
_journal_year 2021
_chemical_formula_moiety '2(C12 H12 N2 O2 S), C9 H13 N3'
_chemical_formula_sum 'C33 H37 N7 O4 S2'
_chemical_formula_weight 659.81
_chemical_name_systematic 'DAP-PYR (2:1)'
_space_group_crystal_system monoclinic
_space_group_IT_number 14
_space_group_name_Hall '-P 2yn'
_space_group_name_H-M_alt 'P 1 21/n 1'
_atom_sites_solution_hydrogens mixed
_atom_sites_solution_primary direct
_audit_creation_date 2018-10-30
_audit_creation_method
;
Olex2 1.2
(compiled 2018.05.29 svn.r3508 for OlexSys, GUI svn.r5506)
;
_audit_update_record
;
2021-07-20 deposited with the CCDC.	2021-08-19 downloaded from the CCDC.
;
_cell_angle_alpha 90
_cell_angle_beta 91.67(3)
_cell_angle_gamma 90
_cell_formula_units_Z 2
_cell_length_a 5.7687(12)
_cell_length_b 7.8235(16)
_cell_length_c 35.517(7)
_cell_measurement_reflns_used 3789
_cell_measurement_temperature 113(2)
_cell_measurement_theta_max 27.9344
_cell_measurement_theta_min 2.2947
_cell_volume 1602.3(6)
_computing_cell_refinement crystalclear
_computing_data_collection crystalclear
_computing_data_reduction crystalclear
_computing_molecular_graphics 'Olex2 (Dolomanov et al., 2009)'
_computing_publication_material 'Olex2 (Dolomanov et al., 2009)'
_computing_structure_refinement 'XL (Sheldrick, 2008)'
_computing_structure_solution 'ShelXS (Sheldrick, 2008)'
_diffrn_ambient_temperature 113.15
_diffrn_measured_fraction_theta_full 0.997
_diffrn_measured_fraction_theta_max 0.994
_diffrn_measurement_device_type 'rigaku saturn 70 CCD'
_diffrn_measurement_method '\w scans'
_diffrn_radiation_monochromator confocal
_diffrn_radiation_type MoK\a
_diffrn_radiation_wavelength 0.71073
_diffrn_reflns_av_R_equivalents 0.0539
_diffrn_reflns_av_unetI/netI 0.0469
_diffrn_reflns_Laue_measured_fraction_full 0.997
_diffrn_reflns_Laue_measured_fraction_max 0.994
_diffrn_reflns_limit_h_max 7
_diffrn_reflns_limit_h_min -7
_diffrn_reflns_limit_k_max 10
_diffrn_reflns_limit_k_min -10
_diffrn_reflns_limit_l_max 46
_diffrn_reflns_limit_l_min -46
_diffrn_reflns_number 16270
_diffrn_reflns_point_group_measured_fraction_full 0.997
_diffrn_reflns_point_group_measured_fraction_max 0.994
_diffrn_reflns_theta_full 25.242
_diffrn_reflns_theta_max 27.901
_diffrn_reflns_theta_min 2.845
_exptl_absorpt_coefficient_mu 0.216
_exptl_absorpt_correction_T_max 1.0000
_exptl_absorpt_correction_T_min 0.7682
_exptl_absorpt_correction_type multi-scan
_exptl_absorpt_process_details crystalclear
_exptl_crystal_colour colourless
_exptl_crystal_colour_primary colourless
_exptl_crystal_density_diffrn 1.368
_exptl_crystal_description prism
_exptl_crystal_F_000 696
_exptl_crystal_size_max 0.2
_exptl_crystal_size_mid 0.18
_exptl_crystal_size_min 0.12
_refine_diff_density_max 0.330
_refine_diff_density_min -0.349
_refine_diff_density_rms 0.054
_refine_ls_extinction_method none
_refine_ls_goodness_of_fit_ref 1.079
_refine_ls_hydrogen_treatment mixed
_refine_ls_matrix_type full
_refine_ls_number_parameters 262
_refine_ls_number_reflns 3813
_refine_ls_number_restraints 156
_refine_ls_restrained_S_all 1.079
_refine_ls_R_factor_all 0.0645
_refine_ls_R_factor_gt 0.0481
_refine_ls_shift/su_max 0.001
_refine_ls_shift/su_mean 0.000
_refine_ls_structure_factor_coef Fsqd
_refine_ls_weighting_details 'w=1/[\s^2^(Fo^2^)+(0.0573P)^2^+0.1873P] where P=(Fo^2^+2Fc^2^)/3'
_refine_ls_weighting_scheme calc
_refine_ls_wR_factor_gt 0.1123
_refine_ls_wR_factor_ref 0.1227
_reflns_Friedel_coverage 0.000
_reflns_number_gt 2925
_reflns_number_total 3813
_reflns_threshold_expression 'I > 2\s(I)'
_cod_data_source_file d1ce00945a2.cif
_cod_data_source_block shelxl
_cod_depositor_comments 'Adding full bibliography for 7243681--7243682.cif.'
_cod_database_code 7243682
_shelx_shelxl_version_number 2018/3
_shelx_space_group_comment
;
The symmetry employed for this shelxl refinement is uniquely defined
by the following loop, which should always be used as a source of
symmetry information in preference to the above space-group names.
They are only intended as comments.
;
_shelx_estimated_absorpt_t_max 0.974
_shelx_estimated_absorpt_t_min 0.958
_olex2_refinement_description
;
1. Fixed Uiso
 At 1.2 times of:
  All C(H) groups, All C(H,H) groups, All N(H) groups, All N(H,H) groups
2. Restrained distances
 N1-H1A = N1-H1B = N2-H2A = N2-H2B
 0.9 with sigma of 0.01
 H1A-H1B = H2A-H2B
 1.5 with sigma of 0.01
3. Uiso/Uaniso restraints and constraints
N3 \\sim C13 \\sim C14 \\sim C15 \\sim C16 \\sim C17 \\sim N4 \\sim C18 \\sim
C19 \\sim N5 \\sim C20 \\sim C21: within 2A with sigma of 0.01 and sigma for
terminal atoms of 0.02
Uanis(N3) \\sim Ueq, Uanis(C13) \\sim Ueq, Uanis(C14) \\sim Ueq, Uanis(C15)
\\sim Ueq, Uanis(C16) \\sim Ueq, Uanis(C17) \\sim Ueq, Uanis(N4) \\sim Ueq,
Uanis(C18) \\sim Ueq, Uanis(C19) \\sim Ueq, Uanis(N5) \\sim Ueq, Uanis(C20)
\\sim Ueq, Uanis(C21) \\sim Ueq: with sigma of 0.01 and sigma for terminal
atoms of 0.02
4. Others
 Fixed Sof: N3(0.5) C13(0.5) H13(0.5) C14(0.5) H14(0.5) C15(0.5) C16(0.5)
 H16(0.5) C17(0.5) H17(0.5) N4(0.5) C19(0.5) H19A(0.5) H19B(0.5) C18(0.5)
 H18A(0.5) H18B(0.5) N5(0.5) H5A(0.5) C21(0.5) H21A(0.5) H21B(0.5) C20(0.5)
 H20A(0.5) H20B(0.5)
5.a Riding coordinates:
 N5(H5A)
5.b Secondary CH2 refined with riding coordinates:
 C19(H19A,H19B), C18(H18A,H18B), C21(H21A,H21B), C20(H20A,H20B)
5.c Aromatic/amide H refined with riding coordinates:
 C2(H2), C3(H3), C5(H5), C6(H6), C8(H8), C9(H9), C11(H11), C12(H12), C13(H13),
 C14(H14), C16(H16), C17(H17)
5.d Fitted hexagon refined as free rotating group:
 N3(C13,C14,C15,C16,C17)
;
_olex2_submission_special_instructions 'No special instructions were received'

loop_
_space_group_symop_operation_xyz
'x, y, z'
'-x+1/2, y+1/2, -z+1/2'
'-x, -y, -z'
'x-1/2, -y-1/2, z-1/2'

loop_
_atom_site_label
_atom_site_type_symbol
_atom_site_fract_x
_atom_site_fract_y
_atom_site_fract_z
_atom_site_U_iso_or_equiv
_atom_site_adp_type
_atom_site_occupancy
_atom_site_site_symmetry_order
_atom_site_calc_flag
_atom_site_refinement_flags_posn
_atom_site_refinement_flags_adp
_atom_site_refinement_flags_occupancy
_atom_site_disorder_assembly
_atom_site_disorder_group
S1 S 0.59971(8) 0.44683(6) 0.16202(2) 0.02765(14) Uani 1 1 d . . . . .
O1 O 0.8481(2) 0.42861(16) 0.15820(4) 0.0341(3) Uani 1 1 d . . . . .
O2 O 0.4530(2) 0.30907(16) 0.14861(4) 0.0355(3) Uani 1 1 d . . . . .
N1 N 0.4294(3) 0.5583(2) 0.32412(4) 0.0344(4) Uani 1 1 d D . . . .
H1A H 0.508(3) 0.6457(19) 0.3340(5) 0.041 Uiso 1 1 d DR . . . .
H1B H 0.2807(18) 0.550(2) 0.3303(6) 0.041 Uiso 1 1 d DR . . . .
N2 N 0.3104(3) 1.0763(2) 0.08192(5) 0.0399(4) Uani 1 1 d D . . . .
H2A H 0.167(2) 1.083(2) 0.0726(6) 0.048 Uiso 1 1 d DR . . . .
H2B H 0.372(3) 1.1707(18) 0.0915(6) 0.048 Uiso 1 1 d DR . . . .
C1 C 0.4666(3) 0.5309(2) 0.28624(5) 0.0270(4) Uani 1 1 d . . . . .
C2 C 0.3024(3) 0.4466(2) 0.26306(5) 0.0296(4) Uani 1 1 d . . . . .
H2 H 0.163260 0.405346 0.273456 0.036 Uiso 1 1 calc R . . . .
C3 C 0.3413(3) 0.4230(2) 0.22524(5) 0.0287(4) Uani 1 1 d . . . . .
H3 H 0.227085 0.368514 0.209619 0.034 Uiso 1 1 calc R . . . .
C4 C 0.5473(3) 0.4788(2) 0.20996(5) 0.0247(4) Uani 1 1 d . . . . .
C5 C 0.7153(3) 0.5594(2) 0.23286(5) 0.0289(4) Uani 1 1 d . . . . .
H5 H 0.856554 0.597084 0.222548 0.035 Uiso 1 1 calc R . . . .
C6 C 0.6744(3) 0.5839(2) 0.27056(5) 0.0306(4) Uani 1 1 d . . . . .
H6 H 0.789471 0.637600 0.286160 0.037 Uiso 1 1 calc R . . . .
C7 C 0.5117(3) 0.6330(2) 0.13846(5) 0.0261(4) Uani 1 1 d . . . . .
C8 C 0.2968(3) 0.6398(2) 0.11988(5) 0.0309(4) Uani 1 1 d . . . . .
H8 H 0.196169 0.543715 0.120185 0.037 Uiso 1 1 calc R . . . .
C9 C 0.2297(3) 0.7868(3) 0.10094(5) 0.0317(4) Uani 1 1 d . . . . .
H9 H 0.084117 0.789939 0.087731 0.038 Uiso 1 1 calc R . . . .
C10 C 0.3729(3) 0.9309(2) 0.10094(5) 0.0288(4) Uani 1 1 d . . . . .
C11 C 0.5880(3) 0.9224(2) 0.12024(6) 0.0338(4) Uani 1 1 d . . . . .
H11 H 0.687839 1.018956 0.120437 0.041 Uiso 1 1 calc R . . . .
C12 C 0.6565(3) 0.7756(2) 0.13894(5) 0.0315(4) Uani 1 1 d . . . . .
H12 H 0.802076 0.771732 0.152130 0.038 Uiso 1 1 calc R . . . .
N3 N 0.8685(11) 0.1785(8) 0.0428(2) 0.0305(15) Uani 0.5 1 d . U P A -1
C13 C 0.8297(11) 0.3314(9) 0.06151(14) 0.0410(17) Uani 0.5 1 d G U P A -1
H13 H 0.908221 0.354154 0.084854 0.049 Uiso 0.5 1 calc R . P A -1
C14 C 0.6761(12) 0.4509(7) 0.04608(15) 0.0365(18) Uani 0.5 1 d G U P A -1
H14 H 0.649608 0.555411 0.058879 0.044 Uiso 0.5 1 calc R . P A -1
C15 C 0.5612(10) 0.4176(7) 0.01192(15) 0.0299(13) Uani 0.5 1 d G U P A -1
C16 C 0.6000(13) 0.2647(9) -0.00681(17) 0.044(3) Uani 0.5 1 d G U P A -1
H16 H 0.521456 0.241862 -0.030153 0.053 Uiso 0.5 1 calc R . P A -1
C17 C 0.7536(15) 0.1451(8) 0.0086(2) 0.042(2) Uani 0.5 1 d G U P A -1
H17 H 0.780068 0.040602 -0.004178 0.050 Uiso 0.5 1 calc R . P A -1
N4 N 0.4035(9) 0.5359(6) -0.00366(14) 0.0301(11) Uani 0.5 1 d . U P A -1
C19 C 0.1271(13) 0.6348(10) -0.05331(18) 0.0443(17) Uani 0.5 1 d . U P A -1
H19A H 0.088293 0.620387 -0.080456 0.053 Uiso 0.5 1 calc R . P A -1
H19B H -0.009731 0.597878 -0.039217 0.053 Uiso 0.5 1 calc R . P A -1
C18 C 0.3256(16) 0.5169(12) -0.0432(2) 0.047(2) Uani 0.5 1 d . U P A -1
H18A H 0.276445 0.397225 -0.047673 0.056 Uiso 0.5 1 calc R . P A -1
H18B H 0.456778 0.541409 -0.059680 0.056 Uiso 0.5 1 calc R . P A -1
N5 N 0.1635(15) 0.8091(11) -0.0463(3) 0.048(2) Uani 0.5 1 d . U P A -1
H5A H 0.048696 0.875385 -0.054175 0.058 Uiso 0.5 1 d R . P A -1
C21 C 0.4263(16) 0.7214(10) 0.0053(2) 0.038(2) Uani 0.5 1 d . U P A -1
H21A H 0.448498 0.735613 0.032907 0.045 Uiso 0.5 1 calc R . P A -1
H21B H 0.565190 0.767626 -0.006827 0.045 Uiso 0.5 1 calc R . P A -1
C20 C 0.2192(18) 0.8199(11) -0.0077(3) 0.047(2) Uani 0.5 1 d . U P A -1
H20A H 0.084138 0.779635 0.006459 0.057 Uiso 0.5 1 calc R . P A -1
H20B H 0.244355 0.941656 -0.001115 0.057 Uiso 0.5 1 calc R . P A -1

loop_
_atom_site_aniso_label
_atom_site_aniso_U_11
_atom_site_aniso_U_22
_atom_site_aniso_U_33
_atom_site_aniso_U_23
_atom_site_aniso_U_13
_atom_site_aniso_U_12
S1 0.0300(3) 0.0241(2) 0.0292(2) -0.00340(17) 0.00668(19) -0.00230(18)
O1 0.0308(7) 0.0349(8) 0.0370(7) 0.0011(6) 0.0105(6) 0.0049(6)
O2 0.0460(8) 0.0249(7) 0.0359(7) -0.0075(5) 0.0058(6) -0.0093(6)
N1 0.0338(9) 0.0412(10) 0.0284(8) 0.0013(7) 0.0028(7) 0.0076(7)
N2 0.0418(10) 0.0337(10) 0.0437(10) 0.0023(8) -0.0078(8) 0.0030(8)
C1 0.0282(9) 0.0246(9) 0.0283(9) 0.0033(7) 0.0003(7) 0.0090(7)
C2 0.0241(9) 0.0321(10) 0.0330(9) 0.0032(8) 0.0059(7) -0.0002(8)
C3 0.0255(9) 0.0278(9) 0.0327(9) -0.0010(8) 0.0013(7) -0.0027(7)
C4 0.0248(9) 0.0207(8) 0.0288(8) -0.0015(7) 0.0027(7) -0.0005(7)
C5 0.0244(9) 0.0267(9) 0.0359(9) -0.0013(8) 0.0035(7) -0.0018(7)
C6 0.0277(9) 0.0284(10) 0.0355(10) -0.0045(8) -0.0028(8) -0.0002(8)
C7 0.0258(9) 0.0278(9) 0.0249(8) -0.0034(7) 0.0033(7) -0.0025(7)
C8 0.0290(9) 0.0336(10) 0.0304(9) -0.0026(8) 0.0028(8) -0.0103(8)
C9 0.0260(9) 0.0409(11) 0.0280(9) -0.0033(8) -0.0007(8) -0.0040(8)
C10 0.0301(9) 0.0296(9) 0.0267(8) -0.0037(7) 0.0026(7) 0.0021(8)
C11 0.0300(10) 0.0255(10) 0.0459(11) -0.0015(8) -0.0019(9) -0.0048(8)
C12 0.0265(9) 0.0282(9) 0.0398(10) -0.0033(8) -0.0008(8) -0.0038(8)
N3 0.033(2) 0.029(3) 0.029(3) 0.003(2) -0.001(2) 0.003(2)
C13 0.042(3) 0.057(4) 0.024(3) 0.002(2) -0.003(2) 0.012(2)
C14 0.046(4) 0.041(3) 0.023(3) -0.007(2) 0.001(3) -0.004(3)
C15 0.033(2) 0.032(3) 0.024(3) 0.0017(19) -0.0036(19) 0.004(2)
C16 0.050(4) 0.043(4) 0.039(4) -0.014(3) -0.002(3) 0.002(3)
C17 0.037(3) 0.031(3) 0.056(3) -0.017(3) -0.012(3) 0.004(3)
N4 0.041(2) 0.028(2) 0.021(2) -0.0030(16) -0.0090(17) 0.0082(18)
C19 0.049(3) 0.059(4) 0.024(2) -0.002(2) -0.008(2) 0.016(3)
C18 0.053(4) 0.051(3) 0.036(3) -0.006(3) -0.015(3) 0.018(3)
N5 0.054(3) 0.053(4) 0.039(3) 0.002(3) -0.002(3) 0.014(3)
C21 0.051(3) 0.033(3) 0.030(3) -0.006(3) -0.004(3) 0.003(3)
C20 0.049(4) 0.031(3) 0.060(4) -0.019(3) -0.011(3) 0.008(3)

loop_
_atom_type_symbol
_atom_type_description
_atom_type_scat_dispersion_real
_atom_type_scat_dispersion_imag
_atom_type_scat_source
C C 0.0033 0.0016 'International Tables Vol C Tables 4.2.6.8 and 6.1.1.4'
H H 0.0000 0.0000 'International Tables Vol C Tables 4.2.6.8 and 6.1.1.4'
N N 0.0061 0.0033 'International Tables Vol C Tables 4.2.6.8 and 6.1.1.4'
O O 0.0106 0.0060 'International Tables Vol C Tables 4.2.6.8 and 6.1.1.4'
S S 0.1246 0.1234 'International Tables Vol C Tables 4.2.6.8 and 6.1.1.4'

loop_
_geom_angle_atom_site_label_1
_geom_angle_atom_site_label_2
_geom_angle_atom_site_label_3
_geom_angle
_geom_angle_site_symmetry_1
_geom_angle_site_symmetry_3
_geom_angle_publ_flag
O1 S1 C4 107.66(8) . . ?
O1 S1 C7 108.13(8) . . ?
O2 S1 O1 117.87(8) . . ?
O2 S1 C4 108.10(8) . . ?
O2 S1 C7 107.75(8) . . ?
C7 S1 C4 106.84(8) . . ?
H1A N1 H1B 116.0(14) . . ?
C1 N1 H1A 114.5(13) . . ?
C1 N1 H1B 113.9(13) . . ?
H2A N2 H2B 117.2(14) . . ?
C10 N2 H2A 117.5(14) . . ?
C10 N2 H2B 114.2(13) . . ?
N1 C1 C2 121.49(17) . . ?
N1 C1 C6 119.95(17) . . ?
C6 C1 C2 118.54(17) . . ?
C1 C2 H2 119.7 . . ?
C3 C2 C1 120.55(17) . . ?
C3 C2 H2 119.7 . . ?
C2 C3 H3 119.9 . . ?
C2 C3 C4 120.17(17) . . ?
C4 C3 H3 119.9 . . ?
C3 C4 S1 120.46(14) . . ?
C3 C4 C5 120.02(16) . . ?
C5 C4 S1 119.52(14) . . ?
C4 C5 H5 120.3 . . ?
C6 C5 C4 119.50(17) . . ?
C6 C5 H5 120.3 . . ?
C1 C6 H6 119.4 . . ?
C5 C6 C1 121.17(17) . . ?
C5 C6 H6 119.4 . . ?
C8 C7 S1 120.17(14) . . ?
C8 C7 C12 120.10(17) . . ?
C12 C7 S1 119.72(14) . . ?
C7 C8 H8 120.1 . . ?
C9 C8 C7 119.81(17) . . ?
C9 C8 H8 120.1 . . ?
C8 C9 H9 119.5 . . ?
C8 C9 C10 120.92(17) . . ?
C10 C9 H9 119.5 . . ?
N2 C10 C9 121.62(17) . . ?
N2 C10 C11 119.88(17) . . ?
C9 C10 C11 118.48(17) . . ?
C10 C11 H11 119.6 . . ?
C12 C11 C10 120.83(17) . . ?
C12 C11 H11 119.6 . . ?
C7 C12 H12 120.1 . . ?
C11 C12 C7 119.85(17) . . ?
C11 C12 H12 120.1 . . ?
C13 N3 C17 120.0 . . ?
N3 C13 H13 120.0 . . ?
C14 C13 N3 120.0 . . ?
C14 C13 H13 120.0 . . ?
C13 C14 H14 120.0 . . ?
C13 C14 C15 120.0 . . ?
C15 C14 H14 120.0 . . ?
C14 C15 N4 120.6(3) . . ?
C16 C15 C14 120.0 . . ?
C16 C15 N4 119.4(3) . . ?
C15 C16 H16 120.0 . . ?
C15 C16 C17 120.0 . . ?
C17 C16 H16 120.0 . . ?
N3 C17 H17 120.0 . . ?
C16 C17 N3 120.0 . . ?
C16 C17 H17 120.0 . . ?
C15 N4 C18 119.2(4) . . ?
C15 N4 C21 120.4(4) . . ?
C18 N4 C21 109.0(5) . . ?
H19A C19 H19B 107.3 . . ?
C18 C19 H19A 108.2 . . ?
C18 C19 H19B 108.2 . . ?
N5 C19 H19A 108.2 . . ?
N5 C19 H19B 108.2 . . ?
N5 C19 C18 116.4(5) . . ?
N4 C18 C19 112.1(5) . . ?
N4 C18 H18A 109.2 . . ?
N4 C18 H18B 109.2 . . ?
C19 C18 H18A 109.2 . . ?
C19 C18 H18B 109.2 . . ?
H18A C18 H18B 107.9 . . ?
C19 N5 H5A 114.2 . . ?
C19 N5 C20 105.1(6) . . ?
C20 N5 H5A 115.1 . . ?
N4 C21 H21A 109.2 . . ?
N4 C21 H21B 109.2 . . ?
H21A C21 H21B 107.9 . . ?
C20 C21 N4 112.0(5) . . ?
C20 C21 H21A 109.2 . . ?
C20 C21 H21B 109.2 . . ?
N5 C20 C21 115.6(5) . . ?
N5 C20 H20A 108.4 . . ?
N5 C20 H20B 108.4 . . ?
C21 C20 H20A 108.4 . . ?
C21 C20 H20B 108.4 . . ?
H20A C20 H20B 107.4 . . ?

loop_
_geom_bond_atom_site_label_1
_geom_bond_atom_site_label_2
_geom_bond_distance
_geom_bond_site_symmetry_2
_geom_bond_publ_flag
S1 O1 1.4502(13) . ?
S1 O2 1.4428(13) . ?
S1 C4 1.7557(18) . ?
S1 C7 1.7475(19) . ?
N1 H1A 0.886(9) . ?
N1 H1B 0.894(9) . ?
N1 C1 1.385(2) . ?
N2 H2A 0.884(9) . ?
N2 H2B 0.882(9) . ?
N2 C10 1.367(2) . ?
C1 C2 1.401(3) . ?
C1 C6 1.399(3) . ?
C2 H2 0.9500 . ?
C2 C3 1.381(2) . ?
C3 H3 0.9500 . ?
C3 C4 1.391(2) . ?
C4 C5 1.397(2) . ?
C5 H5 0.9500 . ?
C5 C6 1.380(2) . ?
C6 H6 0.9500 . ?
C7 C8 1.388(2) . ?
C7 C12 1.394(2) . ?
C8 H8 0.9500 . ?
C8 C9 1.382(3) . ?
C9 H9 0.9500 . ?
C9 C10 1.398(3) . ?
C10 C11 1.402(3) . ?
C11 H11 0.9500 . ?
C11 C12 1.378(3) . ?
C12 H12 0.9500 . ?
N3 C13 1.3900 . ?
N3 C17 1.3900 . ?
C13 H13 0.9500 . ?
C13 C14 1.3900 . ?
C14 H14 0.9500 . ?
C14 C15 1.3900 . ?
C15 C16 1.3900 . ?
C15 N4 1.401(4) . ?
C16 H16 0.9500 . ?
C16 C17 1.3900 . ?
C17 H17 0.9500 . ?
N4 C18 1.468(7) . ?
N4 C21 1.491(7) . ?
C19 H19A 0.9900 . ?
C19 H19B 0.9900 . ?
C19 C18 1.506(7) . ?
C19 N5 1.401(8) . ?
C18 H18A 0.9900 . ?
C18 H18B 0.9900 . ?
N5 H5A 0.8799 . ?
N5 C20 1.404(7) . ?
C21 H21A 0.9900 . ?
C21 H21B 0.9900 . ?
C21 C20 1.484(7) . ?
C20 H20A 0.9900 . ?
C20 H20B 0.9900 . ?

loop_
_geom_torsion_atom_site_label_1
_geom_torsion_atom_site_label_2
_geom_torsion_atom_site_label_3
_geom_torsion_atom_site_label_4
_geom_torsion
_geom_torsion_site_symmetry_1
_geom_torsion_site_symmetry_2
_geom_torsion_site_symmetry_3
_geom_torsion_site_symmetry_4
_geom_torsion_publ_flag
S1 C4 C5 C6 -179.71(14) . . . . ?
S1 C7 C8 C9 -179.24(14) . . . . ?
S1 C7 C12 C11 179.72(15) . . . . ?
O1 S1 C4 C3 -149.73(14) . . . . ?
O1 S1 C4 C5 29.60(16) . . . . ?
O1 S1 C7 C8 145.12(14) . . . . ?
O1 S1 C7 C12 -36.01(16) . . . . ?
O2 S1 C4 C3 -21.41(17) . . . . ?
O2 S1 C4 C5 157.92(14) . . . . ?
O2 S1 C7 C8 16.71(17) . . . . ?
O2 S1 C7 C12 -164.42(14) . . . . ?
N1 C1 C2 C3 178.94(16) . . . . ?
N1 C1 C6 C5 -179.46(16) . . . . ?
N2 C10 C11 C12 -178.63(18) . . . . ?
C1 C2 C3 C4 1.7(3) . . . . ?
C2 C1 C6 C5 2.2(3) . . . . ?
C2 C3 C4 S1 179.16(14) . . . . ?
C2 C3 C4 C5 -0.2(3) . . . . ?
C3 C4 C5 C6 -0.4(3) . . . . ?
C4 S1 C7 C8 -99.25(16) . . . . ?
C4 S1 C7 C12 79.63(16) . . . . ?
C4 C5 C6 C1 -0.6(3) . . . . ?
C6 C1 C2 C3 -2.7(3) . . . . ?
C7 S1 C4 C3 94.32(16) . . . . ?
C7 S1 C4 C5 -86.35(15) . . . . ?
C7 C8 C9 C10 -1.6(3) . . . . ?
C8 C7 C12 C11 -1.4(3) . . . . ?
C8 C9 C10 N2 179.09(18) . . . . ?
C8 C9 C10 C11 0.8(3) . . . . ?
C9 C10 C11 C12 -0.3(3) . . . . ?
C10 C11 C12 C7 0.6(3) . . . . ?
C12 C7 C8 C9 1.9(3) . . . . ?
N3 C13 C14 C15 0.0 . . . . ?
C13 N3 C17 C16 0.0 . . . . ?
C13 C14 C15 C16 0.0 . . . . ?
C13 C14 C15 N4 179.1(5) . . . . ?
C14 C15 C16 C17 0.0 . . . . ?
C14 C15 N4 C18 166.2(6) . . . . ?
C14 C15 N4 C21 26.6(8) . . . . ?
C15 C16 C17 N3 0.0 . . . . ?
C15 N4 C18 C19 170.0(5) . . . . ?
C15 N4 C21 C20 -168.9(5) . . . . ?
C16 C15 N4 C18 -14.8(9) . . . . ?
C16 C15 N4 C21 -154.3(7) . . . . ?
C17 N3 C13 C14 0.0 . . . . ?
N4 C15 C16 C17 -179.1(5) . . . . ?
N4 C21 C20 N5 -57.8(8) . . . . ?
C19 N5 C20 C21 59.0(8) . . . . ?
C18 N4 C21 C20 47.9(7) . . . . ?
C18 C19 N5 C20 -57.5(8) . . . . ?
N5 C19 C18 N4 55.0(9) . . . . ?
C21 N4 C18 C19 -46.2(8) . . . . ?
